data_2209812
loop_
_publ_author_name
'Chesman, Anthony S. R.'
'Turner, David R.'
'Deacon, Glen B.'
'Batten, Stuart R.'

_publ_section_title
;
 Tetramethylammonium hexanitratolanthanate(III) methanol solvate
;
_journal_coeditor_code CS2013
_journal_issue 8
_journal_name_full 'Acta Crystallographica Section E'
_journal_page_first m1942
_journal_page_last m1943
_journal_paper_doi 10.1107/S1600536806028480
_journal_volume 62
_journal_year 2006
_chemical_formula_iupac '(C4 H12 N) '[La1 (N1 O3)6], C1 H4 O1''
_chemical_formula_moiety '3C4 H12 N +, La1 N6 O18, C1 H4 O1'
_chemical_formula_sum 'C13 H40 La N9 O19'
_chemical_formula_weight 765.45
_chemical_name_common '[Me4N]3[La(NO3)6].MeOH'
_chemical_name_systematic
;
Tetramethylammonium hexanitratolanthanate(III) methanol solvate
;
_space_group_IT_number 14
_symmetry_cell_setting monoclinic
_symmetry_space_group_name_Hall '-P 2ybc'
_symmetry_space_group_name_H-M 'P 1 21/c 1'
_atom_sites_solution_hydrogens geom
_atom_sites_solution_primary direct
_atom_sites_solution_secondary difmap
_audit_creation_method SHELXL-97
_cell_angle_alpha 90.00
_cell_angle_beta 93.379(10)
_cell_angle_gamma 90.00
_cell_formula_units_Z 4
_cell_length_a 9.7169(2)
_cell_length_b 19.0510(4)
_cell_length_c 17.6572(5)
_cell_measurement_reflns_used 6676
_cell_measurement_temperature 123.0(10)
_cell_measurement_theta_max 27.50
_cell_measurement_theta_min 1.57
_cell_volume 3262.96(14)
_computing_cell_refinement 'DENZO--SMN (Otwinowski & Minor, 1997)'
_computing_data_collection 'COLLECT (Nonius, 1998)'
_computing_data_reduction DENZO--SMN
_computing_molecular_graphics 'X-SEED (Barbour, 1999)'
_computing_publication_material 'CIFTAB (Sheldrick, 1997)'
_computing_structure_refinement 'SHELXL97 (Sheldrick, 1997)'
_computing_structure_solution 'SHELXS97 (Sheldrick, 1997)'
_diffrn_ambient_temperature 123.0(10)
_diffrn_measured_fraction_theta_full 0.999
_diffrn_measured_fraction_theta_max 0.999
_diffrn_measurement_device_type 'Nonius KappaCCD'
_diffrn_measurement_method '\f and \w'
_diffrn_radiation_monochromator graphite
_diffrn_radiation_source 'fine-focus sealed tube'
_diffrn_radiation_type MoK\a
_diffrn_radiation_wavelength 0.71073
_diffrn_reflns_av_R_equivalents 0.0961
_diffrn_reflns_av_sigmaI/netI 0.0841
_diffrn_reflns_limit_h_max 12
_diffrn_reflns_limit_h_min -12
_diffrn_reflns_limit_k_max 24
_diffrn_reflns_limit_k_min -24
_diffrn_reflns_limit_l_max 19
_diffrn_reflns_limit_l_min -22
_diffrn_reflns_number 28586
_diffrn_reflns_theta_full 27.50
_diffrn_reflns_theta_max 27.50
_diffrn_reflns_theta_min 1.57
_diffrn_standards_number 0
_exptl_absorpt_coefficient_mu 1.394
_exptl_absorpt_correction_T_max 0.9594
_exptl_absorpt_correction_T_min 0.7875
_exptl_absorpt_correction_type multi-scan
_exptl_absorpt_process_details '(SORTAV; Blessing, 1995)'
_exptl_crystal_colour colourless
_exptl_crystal_density_diffrn 1.558
_exptl_crystal_density_method 'not measured'
_exptl_crystal_description needle
_exptl_crystal_F_000 1560
_exptl_crystal_size_max 0.18
_exptl_crystal_size_mid 0.08
_exptl_crystal_size_min 0.03
_refine_diff_density_max 1.43
_refine_diff_density_min -1.21
_refine_ls_extinction_expression Fc^*^=kFc[1+0.001xFc^2^\l^3^/sin(2\q)]^-1/4^
_refine_ls_extinction_method none
_refine_ls_goodness_of_fit_ref 1.036
_refine_ls_hydrogen_treatment constr
_refine_ls_matrix_type full
_refine_ls_number_parameters 393
_refine_ls_number_reflns 7499
_refine_ls_number_restraints 0
_refine_ls_restrained_S_all 1.036
_refine_ls_R_factor_all 0.0935
_refine_ls_R_factor_gt 0.0548
_refine_ls_shift/su_max 0.000
_refine_ls_shift/su_mean 0.000
_refine_ls_structure_factor_coef Fsqd
_refine_ls_weighting_details 'calc w=1/[\s^2^(Fo^2^)+(0.2P)^2^] where P=(Fo^2^+2Fc^2^)/3'
_refine_ls_weighting_scheme calc
_refine_ls_wR_factor_gt 0.1267
_refine_ls_wR_factor_ref 0.1453
_reflns_number_gt 5216
_reflns_number_total 7499
_reflns_threshold_expression I>2\s(I)
_cod_data_source_file cs2013.cif
_cod_data_source_block I
_cod_original_cell_volume 3262.96(13)
_cod_original_sg_symbol_H-M 'P 21/c'
_cod_original_formula_sum 'C13 H40 La1 N9 O19'
_cod_database_code 2209812
_cod_database_fobs_code 2209812

loop_
_symmetry_equiv_pos_as_xyz
'x, y, z'
'-x, y+1/2, -z+1/2'
'-x, -y, -z'
'x, -y-1/2, z-1/2'

loop_
_atom_site_type_symbol
_atom_site_label
_atom_site_fract_x
_atom_site_fract_y
_atom_site_fract_z
_atom_site_U_iso_or_equiv
_atom_site_adp_type
_atom_site_calc_flag
_atom_site_refinement_flags
_atom_site_occupancy
La La1 0.23095(2) 0.411427(14) 0.275192(15) 0.02304(11) Uani d . 1
O O1 0.1235(3) 0.33686(18) 0.38370(19) 0.0306(8) Uani d . 1
N N1 0.0001(4) 0.3361(2) 0.3547(3) 0.0344(10) Uani d . 1
C C1 0.0845(7) 0.1497(4) 0.4656(5) 0.092(3) Uani d . 1
H H1A 0.0435 0.1927 0.4437 0.137 Uiso calc R 1
H H1B 0.0780 0.1503 0.5208 0.137 Uiso calc R 1
H H1C 0.0349 0.1088 0.4443 0.137 Uiso calc R 1
O O2 -0.0887(4) 0.3004(2) 0.3845(3) 0.0574(12) Uani d . 1
N N2 0.0216(4) 0.4596(3) 0.1485(3) 0.0423(12) Uani d . 1
C C2 0.2935(6) 0.0823(3) 0.4854(3) 0.0432(14) Uani d . 1
H H2A 0.2420 0.0402 0.4687 0.065 Uiso calc R 1
H H2B 0.2912 0.0870 0.5406 0.065 Uiso calc R 1
H H2C 0.3893 0.0781 0.4715 0.065 Uiso calc R 1
O O3 -0.0262(3) 0.3721(2) 0.2961(2) 0.0370(9) Uani d . 1
N N3 0.4638(4) 0.4820(2) 0.1912(3) 0.0323(10) Uani d . 1
C C3 0.2427(8) 0.1423(4) 0.3657(3) 0.074(2) Uani d . 1
H H3A 0.1911 0.1019 0.3447 0.111 Uiso calc R 1
H H3B 0.3402 0.1374 0.3553 0.111 Uiso calc R 1
H H3C 0.2058 0.1855 0.3421 0.111 Uiso calc R 1
O O4 0.0841(4) 0.40134(19) 0.1469(2) 0.0351(9) Uani d . 1
N N4 0.4416(4) 0.3589(2) 0.3993(2) 0.0299(10) Uani d . 1
C C4 0.3069(11) 0.2090(4) 0.4760(5) 0.102(3) Uani d . 1
H H4A 0.4058 0.2016 0.4710 0.153 Uiso calc R 1
H H4B 0.2897 0.2169 0.5295 0.153 Uiso calc R 1
H H4C 0.2763 0.2500 0.4461 0.153 Uiso calc R 1
O O5 -0.0600(5) 0.4768(3) 0.0965(3) 0.0783(16) Uani d . 1
N N5 0.2752(4) 0.2733(2) 0.1896(3) 0.0341(10) Uani d . 1
C C5 0.7560(6) 0.4622(3) 0.4178(4) 0.0521(16) Uani d . 1
H H5A 0.8532 0.4482 0.4204 0.078 Uiso calc R 1
H H5B 0.7042 0.4332 0.3802 0.078 Uiso calc R 1
H H5C 0.7185 0.4558 0.4677 0.078 Uiso calc R 1
O O6 0.0481(3) 0.49864(19) 0.2064(2) 0.0362(9) Uani d . 1
N N6 0.1908(4) 0.5472(2) 0.3648(2) 0.0279(9) Uani d . 1
C C6 0.8333(5) 0.5821(3) 0.4480(3) 0.0301(12) Uani d . 1
H H6A 0.9299 0.5685 0.4443 0.045 Uiso calc R 1
H H6B 0.8065 0.5748 0.5001 0.045 Uiso calc R 1
H H6C 0.8219 0.6317 0.4345 0.045 Uiso calc R 1
O O7 0.3395(3) 0.48478(18) 0.16396(19) 0.0297(8) Uani d . 1
N N7 0.2291(5) 0.1456(2) 0.4479(2) 0.0370(11) Uani d . 1
C C7 0.7881(5) 0.5466(3) 0.3162(3) 0.0326(12) Uani d . 1
H H7A 0.7884 0.5966 0.3029 0.049 Uiso calc R 1
H H7B 0.7237 0.5215 0.2810 0.049 Uiso calc R 1
H H7C 0.8810 0.5273 0.3128 0.049 Uiso calc R 1
O O8 0.5575(4) 0.5104(2) 0.1577(2) 0.0473(10) Uani d . 1
N N8 0.7441(4) 0.5383(2) 0.3950(2) 0.0239(9) Uani d . 1
C C8 0.5978(4) 0.5608(3) 0.3983(3) 0.0295(11) Uani d . 1
H H8A 0.5689 0.5553 0.4502 0.044 Uiso calc R 1
H H8B 0.5393 0.5317 0.3638 0.044 Uiso calc R 1
H H8C 0.5889 0.6101 0.3831 0.044 Uiso calc R 1
O O9 0.4876(3) 0.44954(18) 0.25298(19) 0.0276(8) Uani d . 1
N N9 0.2717(5) 0.7802(3) 0.3584(3) 0.0474(13) Uani d . 1
C C9 0.3656(6) 0.7492(4) 0.4175(5) 0.072(2) Uani d . 1
H H9A 0.3456 0.6990 0.4221 0.108 Uiso calc R 1
H H9B 0.3528 0.7724 0.4661 0.108 Uiso calc R 1
H H9C 0.4611 0.7554 0.4038 0.108 Uiso calc R 1
O O10 0.3848(3) 0.41869(17) 0.40340(19) 0.0267(8) Uani d . 1
C C10 0.2993(7) 0.8572(4) 0.3488(5) 0.079(3) Uani d . 1
H H10A 0.3969 0.8643 0.3399 0.119 Uiso calc R 1
H H10B 0.2767 0.8824 0.3949 0.119 Uiso calc R 1
H H10C 0.2423 0.8752 0.3055 0.119 Uiso calc R 1
O O11 0.5191(4) 0.3366(2) 0.4508(2) 0.0449(10) Uani d . 1
C C11 0.1256(6) 0.7706(4) 0.3728(6) 0.095(3) Uani d . 1
H H11A 0.0683 0.7944 0.3331 0.143 Uiso calc R 1
H H11B 0.1073 0.7906 0.4223 0.143 Uiso calc R 1
H H11C 0.1037 0.7204 0.3725 0.143 Uiso calc R 1
O O12 0.4129(3) 0.32337(19) 0.3398(2) 0.0329(8) Uani d . 1
C C12 0.2940(8) 0.7460(4) 0.2862(4) 0.067(2) Uani d . 1
H H12A 0.2861 0.6950 0.2921 0.100 Uiso calc R 1
H H12B 0.3863 0.7576 0.2704 0.100 Uiso calc R 1
H H12C 0.2247 0.7624 0.2477 0.100 Uiso calc R 1
O O13 0.3444(3) 0.32762(18) 0.17574(19) 0.0294(8) Uani d . 1
C C13 0.3068(11) 0.6537(5) 0.1212(6) 0.112(4) Uani d . 1
H H13A 0.3746 0.6489 0.1643 0.168 Uiso calc R 1
H H13B 0.2160 0.6387 0.1366 0.168 Uiso calc R 1
H H13C 0.3022 0.7028 0.1049 0.168 Uiso calc R 1
O O14 0.2990(5) 0.2174(2) 0.1583(3) 0.0626(13) Uani d . 1
O O15 0.1835(3) 0.27809(18) 0.2367(2) 0.0323(8) Uani d . 1
O O16 0.1193(3) 0.49274(17) 0.37503(19) 0.0276(8) Uani d . 1
O O17 0.1742(4) 0.60053(19) 0.4019(2) 0.0451(10) Uani d . 1
O O18 0.2788(3) 0.54431(18) 0.31499(19) 0.0315(8) Uani d . 1
O O19 0.3449(7) 0.6128(3) 0.0630(3) 0.0938(19) Uani d . 1
H H14 0.3423 0.5704 0.0758 0.113 Uiso calc R 1

loop_
_atom_site_aniso_label
_atom_site_aniso_U_11
_atom_site_aniso_U_22
_atom_site_aniso_U_33
_atom_site_aniso_U_12
_atom_site_aniso_U_13
_atom_site_aniso_U_23
La1 0.02176(16) 0.01852(17) 0.02843(18) -0.00156(11) -0.00191(11) -0.00246(12)
O1 0.0275(18) 0.026(2) 0.039(2) -0.0054(14) 0.0019(15) 0.0000(16)
N1 0.027(2) 0.026(3) 0.051(3) -0.0026(19) 0.007(2) -0.004(2)
C1 0.064(5) 0.096(7) 0.119(7) 0.038(4) 0.037(5) 0.066(6)
O2 0.036(2) 0.042(3) 0.095(4) -0.0150(19) 0.016(2) 0.014(2)
N2 0.034(2) 0.042(3) 0.050(3) 0.005(2) -0.010(2) 0.006(3)
C2 0.054(3) 0.037(4) 0.038(3) -0.004(3) 0.000(3) 0.004(3)
O3 0.0270(17) 0.034(2) 0.050(2) -0.0026(16) -0.0017(16) 0.0030(19)
N3 0.034(2) 0.025(2) 0.038(3) -0.0016(19) 0.004(2) -0.007(2)
C3 0.112(6) 0.082(6) 0.029(4) 0.032(5) 0.014(4) 0.008(4)
O4 0.039(2) 0.026(2) 0.038(2) 0.0028(16) -0.0147(16) -0.0046(16)
N4 0.029(2) 0.028(3) 0.032(3) -0.0038(19) -0.0011(18) 0.007(2)
C4 0.184(10) 0.035(5) 0.080(6) -0.040(5) -0.044(6) 0.001(4)
O5 0.083(3) 0.077(4) 0.069(3) 0.034(3) -0.049(3) 0.002(3)
N5 0.045(3) 0.020(2) 0.037(3) 0.000(2) -0.001(2) -0.007(2)
C5 0.063(4) 0.025(3) 0.068(4) 0.004(3) 0.000(3) 0.008(3)
O6 0.0347(19) 0.027(2) 0.047(2) 0.0047(16) 0.0018(17) 0.0010(18)
N6 0.028(2) 0.020(2) 0.035(2) 0.0008(18) -0.0033(18) -0.0025(19)
C6 0.024(2) 0.043(3) 0.023(3) -0.004(2) -0.0008(19) -0.006(2)
O7 0.0289(18) 0.026(2) 0.034(2) -0.0040(15) 0.0002(15) 0.0016(16)
N7 0.056(3) 0.029(3) 0.026(2) -0.004(2) 0.004(2) 0.004(2)
C7 0.033(3) 0.044(4) 0.021(3) 0.003(2) 0.002(2) -0.005(2)
O8 0.041(2) 0.054(3) 0.048(2) -0.0100(19) 0.0128(18) 0.011(2)
N8 0.0253(19) 0.020(2) 0.026(2) -0.0008(16) 0.0018(16) 0.0001(17)
C8 0.019(2) 0.033(3) 0.036(3) 0.001(2) 0.003(2) -0.006(2)
O9 0.0284(16) 0.028(2) 0.0266(19) -0.0039(15) -0.0001(14) -0.0046(16)
N9 0.036(2) 0.040(3) 0.064(4) -0.002(2) -0.008(2) 0.010(3)
C9 0.041(3) 0.069(6) 0.105(6) 0.000(3) -0.012(4) 0.035(5)
O10 0.0290(17) 0.021(2) 0.0299(19) 0.0000(14) 0.0028(14) 0.0028(15)
C10 0.054(4) 0.038(4) 0.144(7) -0.007(3) -0.008(4) 0.035(5)
O11 0.050(2) 0.046(3) 0.036(2) 0.0051(19) -0.0164(18) 0.0123(19)
C11 0.033(3) 0.055(5) 0.198(10) 0.010(3) 0.008(5) 0.045(6)
O12 0.0353(18) 0.026(2) 0.036(2) 0.0034(15) -0.0045(15) -0.0008(17)
C12 0.073(5) 0.071(6) 0.056(5) -0.008(4) -0.005(3) 0.002(4)
O13 0.0308(17) 0.0201(19) 0.037(2) -0.0033(15) 0.0043(15) -0.0060(16)
C13 0.148(9) 0.076(7) 0.116(8) 0.048(6) 0.043(7) 0.014(6)
O14 0.089(3) 0.023(2) 0.078(3) -0.005(2) 0.026(3) -0.018(2)
O15 0.0345(18) 0.024(2) 0.038(2) -0.0019(15) 0.0001(16) -0.0023(16)
O16 0.0227(16) 0.0216(19) 0.038(2) -0.0018(14) 0.0029(14) -0.0059(15)
O17 0.059(2) 0.022(2) 0.056(3) 0.0007(18) 0.013(2) -0.0155(18)
O18 0.0284(17) 0.027(2) 0.039(2) -0.0006(15) 0.0028(16) -0.0030(16)
O19 0.165(6) 0.047(3) 0.072(4) 0.019(4) 0.030(4) 0.001(3)

loop_
_atom_type_symbol
_atom_type_description
_atom_type_scat_dispersion_real
_atom_type_scat_dispersion_imag
_atom_type_scat_source
C C 0.0033 0.0016 'International Tables Vol C Tables 4.2.6.8 and 6.1.1.4'
N N 0.0061 0.0033 'International Tables Vol C Tables 4.2.6.8 and 6.1.1.4'
O O 0.0106 0.0060 'International Tables Vol C Tables 4.2.6.8 and 6.1.1.4'
H H 0.0000 0.0000 'International Tables Vol C Tables 4.2.6.8 and 6.1.1.4'
Cu Cu 0.3201 1.2651 'International Tables Vol C Tables 4.2.6.8 and 6.1.1.4'
La La -0.2871 2.4523 'International Tables Vol C Tables 4.2.6.8 and 6.1.1.4'

loop_
_geom_angle_atom_site_label_1
_geom_angle_atom_site_label_2
_geom_angle_atom_site_label_3
_geom_angle
_geom_angle_publ_flag
O1 La1 O3 48.20(10) yes
O4 La1 O6 48.40(10) yes
O7 La1 O9 48.20(10) yes
O10 La1 O12 48.20(10) yes
O13 La1 O15 48.00(10) yes
O16 La1 O18 48.30(10) yes
O4 La1 O16 113.50(10) ?
O4 La1 O10 178.20(10) ?
O16 La1 O10 68.30(10) ?
O4 La1 O12 130.10(10) ?
O16 La1 O12 112.10(10) ?
O4 La1 O1 111.70(10) ?
O16 La1 O1 68.60(10) ?
O10 La1 O1 68.60(10) ?
O12 La1 O1 68.30(10) ?
O4 La1 O9 111.30(10) ?
O16 La1 O9 111.50(10) ?
O10 La1 O9 67.80(10) ?
O12 La1 O9 68.10(10) ?
O1 La1 O9 132.00(10) ?
O4 La1 O3 68.20(10) ?
O16 La1 O3 69.20(10) ?
O10 La1 O3 112.70(10) ?
O12 La1 O3 111.80(10) ?
O9 La1 O3 179.30(10) ?
O4 La1 O13 67.00(10) ?
O16 La1 O13 179.10(10) ?
O10 La1 O13 111.20(10) ?
O12 La1 O13 67.20(10) ?
O1 La1 O13 110.60(10) ?
O9 La1 O13 68.70(10) ?
O3 La1 O13 110.60(10) ?
O4 La1 O18 112.20(10) ?
O10 La1 O18 69.10(10) ?
O12 La1 O18 112.80(10) ?
O1 La1 O18 112.90(10) ?
O9 La1 O18 68.10(10) ?
O3 La1 O18 112.50(10) ?
O13 La1 O18 132.30(10) ?
O4 La1 O15 68.40(10) ?
O16 La1 O15 131.40(10) ?
O10 La1 O15 110.40(10) ?
O12 La1 O15 66.80(10) ?
O1 La1 O15 66.60(10) ?
O9 La1 O15 112.00(10) ?
O3 La1 O15 67.40(10) ?
O18 La1 O15 179.50(10) ?
O16 La1 O6 69.40(10) ?
O10 La1 O6 133.20(10) ?
O12 La1 O6 178.50(10) ?
O1 La1 O6 112.50(10) ?
O9 La1 O6 111.70(10) ?
O3 La1 O6 68.40(10) ?
O13 La1 O6 111.30(10) ?
O18 La1 O6 68.30(10) ?
O15 La1 O6 112.10(10) ?
O4 La1 O7 67.70(10) ?
O16 La1 O7 112.40(10) ?
O10 La1 O7 112.00(10) ?
O12 La1 O7 111.40(10) ?
O1 La1 O7 179.00(10) ?
O3 La1 O7 131.60(10) ?
O13 La1 O7 68.40(10) ?
O18 La1 O7 68.10(10) ?
O15 La1 O7 112.40(10) ?
O6 La1 O7 67.80(10) ?
N1 O1 La1 96.7(3) ?
O2 N1 O3 122.4(4) ?
O2 N1 O1 119.8(5) ?
O3 N1 O1 117.8(4) ?
N7 C1 H1A 109.5 ?
N7 C1 H1B 109.5 ?
H1A C1 H1B 109.5 ?
N7 C1 H1C 109.5 ?
H1A C1 H1C 109.5 ?
H1B C1 H1C 109.5 ?
O5 N2 O4 120.6(5) ?
O5 N2 O6 122.5(5) ?
O4 N2 O6 117.0(4) ?
N7 C2 H2A 109.5 ?
N7 C2 H2B 109.5 ?
H2A C2 H2B 109.5 ?
N7 C2 H2C 109.5 ?
H2A C2 H2C 109.5 ?
H2B C2 H2C 109.5 ?
N1 O3 La1 96.9(2) ?
O8 N3 O9 121.6(4) ?
O8 N3 O7 120.5(4) ?
O9 N3 O7 117.9(4) ?
N7 C3 H3A 109.5 ?
N7 C3 H3B 109.5 ?
H3A C3 H3B 109.5 ?
N7 C3 H3C 109.5 ?
H3A C3 H3C 109.5 ?
H3B C3 H3C 109.5 ?
N2 O4 La1 98.9(3) ?
O11 N4 O12 121.8(5) ?
O11 N4 O10 121.3(4) ?
O12 N4 O10 116.8(4) ?
N7 C4 H4A 109.5 ?
N7 C4 H4B 109.5 ?
H4A C4 H4B 109.5 ?
N7 C4 H4C 109.5 ?
H4A C4 H4C 109.5 ?
H4B C4 H4C 109.5 ?
O14 N5 O15 121.3(4) ?
O14 N5 O13 120.5(4) ?
O15 N5 O13 118.2(4) ?
N8 C5 H5A 109.5 ?
N8 C5 H5B 109.5 ?
H5A C5 H5B 109.5 ?
N8 C5 H5C 109.5 ?
H5A C5 H5C 109.5 ?
H5B C5 H5C 109.5 ?
N2 O6 La1 95.7(3) ?
O17 N6 O18 121.6(4) ?
O17 N6 O16 120.8(4) ?
O18 N6 O16 117.6(4) ?
O17 N6 La1 178.6(3) ?
O18 N6 La1 59.5(2) ?
O16 N6 La1 58.1(2) ?
N8 C6 H6A 109.5 ?
N8 C6 H6B 109.5 ?
H6A C6 H6B 109.5 ?
N8 C6 H6C 109.5 ?
H6A C6 H6C 109.5 ?
H6B C6 H6C 109.5 ?
N3 O7 La1 96.1(3) ?
C1 N7 C3 111.0(5) ?
C1 N7 C4 111.1(6) ?
C3 N7 C4 106.9(6) ?
C1 N7 C2 109.3(4) ?
C3 N7 C2 110.2(5) ?
C4 N7 C2 108.3(5) ?
N8 C7 H7A 109.5 ?
N8 C7 H7B 109.5 ?
H7A C7 H7B 109.5 ?
N8 C7 H7C 109.5 ?
H7A C7 H7C 109.5 ?
H7B C7 H7C 109.5 ?
C7 N8 C8 109.5(4) ?
C7 N8 C6 109.9(4) ?
C8 N8 C6 109.6(4) ?
C7 N8 C5 109.3(4) ?
C8 N8 C5 108.9(4) ?
C6 N8 C5 109.7(4) ?
N8 C8 H8A 109.5 ?
N8 C8 H8B 109.5 ?
H8A C8 H8B 109.5 ?
N8 C8 H8C 109.5 ?
H8A C8 H8C 109.5 ?
H8B C8 H8C 109.5 ?
N3 O9 La1 97.8(2) ?
C12 N9 C11 106.8(6) ?
C12 N9 C9 108.8(6) ?
C11 N9 C9 113.2(5) ?
C12 N9 C10 107.5(6) ?
C11 N9 C10 108.8(5) ?
C9 N9 C10 111.5(5) ?
N9 C9 H9A 109.5 ?
N9 C9 H9B 109.5 ?
H9A C9 H9B 109.5 ?
N9 C9 H9C 109.5 ?
H9A C9 H9C 109.5 ?
H9B C9 H9C 109.5 ?
N4 O10 La1 97.5(3) ?
N9 C10 H10A 109.5 ?
N9 C10 H10B 109.5 ?
H10A C10 H10B 109.5 ?
N9 C10 H10C 109.5 ?
H10A C10 H10C 109.5 ?
H10B C10 H10C 109.5 ?
N9 C11 H11A 109.5 ?
N9 C11 H11B 109.5 ?
H11A C11 H11B 109.5 ?
N9 C11 H11C 109.5 ?
H11A C11 H11C 109.5 ?
H11B C11 H11C 109.5 ?
N4 O12 La1 97.3(3) ?
N9 C12 H12A 109.5 ?
N9 C12 H12B 109.5 ?
H12A C12 H12B 109.5 ?
N9 C12 H12C 109.5 ?
H12A C12 H12C 109.5 ?
H12B C12 H12C 109.5 ?
N5 O13 La1 96.8(3) ?
O19 C13 H13A 109.5 ?
O19 C13 H13B 109.5 ?
H13A C13 H13B 109.5 ?
O19 C13 H13C 109.5 ?
H13A C13 H13C 109.5 ?
H13B C13 H13C 109.5 ?
N5 O15 La1 96.8(3) ?
N6 O16 La1 97.8(2) ?
N6 O18 La1 96.3(3) ?
C13 O19 H14 109.5 ?

loop_
_geom_bond_atom_site_label_1
_geom_bond_atom_site_label_2
_geom_bond_distance
_geom_bond_publ_flag
La1 O1 2.649(3) yes
La1 O3 2.655(3) yes
La1 O4 2.612(4) yes
La1 O6 2.672(3) yes
La1 O7 2.677(3) yes
La1 O9 2.649(3) yes
La1 O10 2.642(3) yes
La1 O12 2.647(3) yes
La1 O13 2.660(3) yes
La1 O15 2.663(3) yes
La1 O16 2.629(3) yes
La1 O18 2.661(3) yes
O1 N1 1.276(5) ?
N1 O2 1.239(5) ?
N1 O3 1.256(5) ?
C1 N7 1.460(7) ?
C1 H1A 0.9800 ?
C1 H1B 0.9800 ?
C1 H1C 0.9800 ?
N2 O5 1.222(6) ?
N2 O4 1.267(6) ?
N2 O6 1.278(6) ?
C2 N7 1.496(7) ?
C2 H2A 0.9800 ?
C2 H2B 0.9800 ?
C2 H2C 0.9800 ?
N3 O8 1.240(5) ?
N3 O9 1.263(5) ?
N3 O7 1.275(5) ?
C3 N7 1.466(7) ?
C3 H3A 0.9800 ?
C3 H3B 0.9800 ?
C3 H3C 0.9800 ?
N4 O11 1.221(5) ?
N4 O12 1.267(5) ?
N4 O10 1.270(5) ?
C4 N7 1.494(8) ?
C4 H4A 0.9800 ?
C4 H4B 0.9800 ?
C4 H4C 0.9800 ?
N5 O14 1.228(5) ?
N5 O15 1.259(5) ?
N5 O13 1.266(5) ?
C5 N8 1.508(7) ?
C5 H5A 0.9800 ?
C5 H5B 0.9800 ?
C5 H5C 0.9800 ?
N6 O17 1.225(5) ?
N6 O18 1.263(5) ?
N6 O16 1.267(5) ?
C6 N8 1.492(6) ?
C6 H6A 0.9800 ?
C6 H6B 0.9800 ?
C6 H6C 0.9800 ?
C7 N8 1.488(6) ?
C7 H7A 0.9800 ?
C7 H7B 0.9800 ?
C7 H7C 0.9800 ?
N8 C8 1.489(5) ?
C8 H8A 0.9800 ?
C8 H8B 0.9800 ?
C8 H8C 0.9800 ?
N9 C12 1.460(8) ?
N9 C11 1.468(8) ?
N9 C9 1.469(8) ?
N9 C10 1.503(8) ?
C9 H9A 0.9800 ?
C9 H9B 0.9800 ?
C9 H9C 0.9800 ?
C10 H10A 0.9800 ?
C10 H10B 0.9800 ?
C10 H10C 0.9800 ?
C11 H11A 0.9800 ?
C11 H11B 0.9800 ?
C11 H11C 0.9800 ?
C12 H12A 0.9800 ?
C12 H12B 0.9800 ?
C12 H12C 0.9800 ?
C13 O19 1.359(9) ?
C13 H13A 0.9800 ?
C13 H13B 0.9800 ?
C13 H13C 0.9800 ?
O19 H14 0.8400 ?

loop_
_geom_hbond_atom_site_label_D
_geom_hbond_atom_site_label_H
_geom_hbond_atom_site_label_A
_geom_hbond_distance_DH
_geom_hbond_distance_HA
_geom_hbond_distance_DA
_geom_hbond_angle_DHA
O19 H14 O7 0.84 2.26 3.024(6) 152.0
